data_4325579
loop_
_publ_author_name
'Guibin Ma'
'Michael J. Ferguson'
'Robert McDonald'
'Ronald G. Cavell'

_publ_contact_author_address
; Department of Chemistry
  University of Alberta
  Edmonton, Alberta T6G 2G2
  Canada
;
_publ_contact_author_email ron.cavell@ualberta.ca
_publ_contact_author_fax 1(780)4928231
_publ_contact_author_name 'Dr. Ronald G. Cavell'
_publ_contact_author_phone 1(780)4925310
_publ_section_title
;
 Actinide Metals with Multiple Bonds to Carbon: Synthesis,
 Characterization, and Reactivity of U(IV) and Th(IV)
 Bis(iminophosphorano)methandiide Pincer Carbene Complexes
;
_journal_name_full 'Inorganic Chemistry'
_journal_page_first 6500
_journal_page_last 6508
_journal_paper_doi 10.1021/ic102537q
_journal_volume 50
_journal_year 2011
_chemical_formula_moiety 'C41 H48 N2 P2 Si2 U'
_chemical_formula_sum 'C41 H48 N2 P2 Si2 U'
_chemical_formula_weight 924.96
_chemical_name_systematic
;
 ?
;
_space_group_IT_number 2
_symmetry_cell_setting triclinic
_symmetry_space_group_name_Hall '-P 1'
_symmetry_space_group_name_H-M 'P -1'
_atom_sites_solution_hydrogens geom
_atom_sites_solution_primary direct
_atom_sites_solution_secondary difmap
_audit_creation_method SHELXL-97
_cell_angle_alpha 74.6909(7)
_cell_angle_beta 76.9568(7)
_cell_angle_gamma 76.4559(7)
_cell_formula_units_Z 2
_cell_length_a 10.2290(6)
_cell_length_b 11.7512(7)
_cell_length_c 17.8708(10)
_cell_measurement_reflns_used 7976
_cell_measurement_temperature 193(2)
_cell_measurement_theta_max 27.50
_cell_measurement_theta_min 2.21
_cell_volume 1983.3(2)
_computing_cell_refinement 'Bruker SAINT (Bruker, 1997)'
_computing_data_collection 'Bruker SMART (Bruker, 1997)'
_computing_data_reduction 'Bruker SAINT (Bruker, 1997)'
_computing_molecular_graphics 'Bruker SHELXTL (Bruker, 1997)'
_computing_publication_material 'Bruker SHELXTL (Bruker, 1997)'
_computing_structure_refinement 'SHELXL-97 (Sheldrick, 1997)'
_computing_structure_solution 'DIRDIF-96 (Beurskens et al., 1996)'
_diffrn_ambient_temperature 193(2)
_diffrn_detector_area_resol_mean 8.192
_diffrn_measured_fraction_theta_full 0.986
_diffrn_measured_fraction_theta_max 0.986
_diffrn_measurement_device_type 'Bruker PLATFORM diffractometer/SMART 1000 CCD area detector'
_diffrn_measurement_method '\w scans'
_diffrn_radiation_monochromator graphite
_diffrn_radiation_source 'fine-focus sealed tube'
_diffrn_radiation_type MoK\a
_diffrn_radiation_wavelength 0.71073
_diffrn_reflns_av_R_equivalents 0.0174
_diffrn_reflns_av_sigmaI/netI 0.0256
_diffrn_reflns_limit_h_max 13
_diffrn_reflns_limit_h_min -13
_diffrn_reflns_limit_k_max 15
_diffrn_reflns_limit_k_min -15
_diffrn_reflns_limit_l_max 23
_diffrn_reflns_limit_l_min -23
_diffrn_reflns_number 17547
_diffrn_reflns_theta_full 27.56
_diffrn_reflns_theta_max 27.56
_diffrn_reflns_theta_min 1.83
_diffrn_standards_decay_% 0
_diffrn_standards_interval_time 0
_diffrn_standards_number 0
_exptl_absorpt_coefficient_mu 4.264
_exptl_absorpt_correction_T_max 0.6513
_exptl_absorpt_correction_T_min 0.2675
_exptl_absorpt_correction_type integration
_exptl_absorpt_process_details 'Bruker SHELXTL (Bruker, 1997)'
_exptl_crystal_colour orange
_exptl_crystal_density_diffrn 1.549
_exptl_crystal_description slab
_exptl_crystal_F_000 916
_exptl_crystal_size_max 0.42
_exptl_crystal_size_mid 0.30
_exptl_crystal_size_min 0.11
_refine_diff_density_max 1.244
_refine_diff_density_min -0.343
_refine_diff_density_rms 0.088
_refine_ls_extinction_method none
_refine_ls_goodness_of_fit_ref 1.078
_refine_ls_hydrogen_treatment constr
_refine_ls_matrix_type full
_refine_ls_number_parameters 433
_refine_ls_number_reflns 9044
_refine_ls_number_restraints 0
_refine_ls_restrained_S_all 1.078
_refine_ls_R_factor_all 0.0223
_refine_ls_R_factor_gt 0.0200
_refine_ls_shift/su_max 0.003
_refine_ls_shift/su_mean 0.000
_refine_ls_structure_factor_coef Fsqd
_refine_ls_weighting_details 'calc w=1/[\s^2^(Fo^2^)+(0.0286P)^2^+0.2866P] where P=(Fo^2^+2Fc^2^)/3'
_refine_ls_weighting_scheme calc
_refine_ls_wR_factor_gt 0.0493
_refine_ls_wR_factor_ref 0.0503
_reflns_number_gt 8507
_reflns_number_total 9044
_reflns_threshold_expression I>2\s(I)
_cod_data_source_file ic102537q_si_002_2.cif
_cod_data_source_block 5
_cod_database_code 4325579

loop_
_symmetry_equiv_pos_as_xyz
'x, y, z'
'-x, -y, -z'

loop_
_atom_site_label
_atom_site_type_symbol
_atom_site_fract_x
_atom_site_fract_y
_atom_site_fract_z
_atom_site_U_iso_or_equiv
_atom_site_adp_type
_atom_site_occupancy
_atom_site_symmetry_multiplicity
_atom_site_calc_flag
_atom_site_refinement_flags
U U -0.087534(7) 0.161534(7) 0.275165(4) 0.02113(3) Uani 1 1 d .
P1 P 0.11824(5) 0.30881(5) 0.28181(3) 0.02024(10) Uani 1 1 d .
P2 P 0.20981(5) 0.08101(5) 0.20129(3) 0.02275(11) Uani 1 1 d .
Si1 Si -0.12873(6) 0.42138(6) 0.38332(4) 0.02711(13) Uani 1 1 d .
Si2 Si 0.08059(7) -0.09724(6) 0.16298(4) 0.02942(14) Uani 1 1 d .
N1 N -0.04483(18) 0.33409(16) 0.31646(11) 0.0234(4) Uani 1 1 d .
N2 N 0.07907(18) 0.02782(17) 0.19733(11) 0.0246(4) Uani 1 1 d .
C1 C 0.1430(2) 0.17341(19) 0.26236(12) 0.0229(4) Uani 1 1 d .
C2 C -0.1023(3) 0.5802(2) 0.34761(18) 0.0423(6) Uani 1 1 d .
H2A H -0.0047 0.5820 0.3394 0.051 Uiso 1 1 calc R
H2B H -0.1523 0.6265 0.3869 0.051 Uiso 1 1 calc R
H2C H -0.1360 0.6155 0.2978 0.051 Uiso 1 1 calc R
C3 C -0.0754(3) 0.3622(3) 0.48260(16) 0.0433(6) Uani 1 1 d .
H3A H 0.0227 0.3597 0.4769 0.052 Uiso 1 1 calc R
H3B H -0.0951 0.2811 0.5047 0.052 Uiso 1 1 calc R
H3C H -0.1261 0.4150 0.5179 0.052 Uiso 1 1 calc R
C4 C -0.3159(3) 0.4243(3) 0.39764(18) 0.0426(6) Uani 1 1 d .
H4A H -0.3334 0.3422 0.4165 0.051 Uiso 1 1 calc R
H4B H -0.3480 0.4606 0.3474 0.051 Uiso 1 1 calc R
H4C H -0.3645 0.4718 0.4365 0.051 Uiso 1 1 calc R
C5 C 0.1640(3) -0.0811(3) 0.05707(16) 0.0463(7) Uani 1 1 d .
H5A H 0.1184 -0.0070 0.0256 0.056 Uiso 1 1 calc R
H5B H 0.1569 -0.1500 0.0382 0.056 Uiso 1 1 calc R
H5C H 0.2605 -0.0776 0.0519 0.056 Uiso 1 1 calc R
C6 C 0.1716(3) -0.2396(2) 0.21959(18) 0.0442(6) Uani 1 1 d .
H6A H 0.2661 -0.2324 0.2173 0.053 Uiso 1 1 calc R
H6B H 0.1714 -0.3065 0.1966 0.053 Uiso 1 1 calc R
H6C H 0.1252 -0.2544 0.2746 0.053 Uiso 1 1 calc R
C7 C -0.0982(3) -0.1176(3) 0.17011(18) 0.0411(6) Uani 1 1 d .
H7A H -0.1495 -0.0445 0.1410 0.049 Uiso 1 1 calc R
H7B H -0.1423 -0.1334 0.2256 0.049 Uiso 1 1 calc R
H7C H -0.0963 -0.1855 0.1475 0.049 Uiso 1 1 calc R
C11 C 0.2214(2) 0.3173(2) 0.35043(12) 0.0235(4) Uani 1 1 d .
C12 C 0.2564(2) 0.2157(2) 0.40819(14) 0.0315(5) Uani 1 1 d .
H12 H 0.2307 0.1425 0.4095 0.038 Uiso 1 1 calc R
C13 C 0.3289(3) 0.2205(3) 0.46403(14) 0.0377(6) Uani 1 1 d .
H13 H 0.3519 0.1510 0.5036 0.045 Uiso 1 1 calc R
C14 C 0.3673(3) 0.3260(3) 0.46202(14) 0.0377(6) Uani 1 1 d .
H14 H 0.4169 0.3291 0.5002 0.045 Uiso 1 1 calc R
C15 C 0.3341(2) 0.4279(2) 0.40453(15) 0.0346(5) Uani 1 1 d .
H15 H 0.3612 0.5005 0.4032 0.041 Uiso 1 1 calc R
C16 C 0.2613(2) 0.4237(2) 0.34891(14) 0.0274(5) Uani 1 1 d .
H16 H 0.2384 0.4936 0.3096 0.033 Uiso 1 1 calc R
C21 C 0.1674(2) 0.42109(19) 0.19458(12) 0.0239(4) Uani 1 1 d .
C22 C 0.0707(2) 0.5003(2) 0.15242(14) 0.0302(5) Uani 1 1 d .
H22 H -0.0239 0.5042 0.1734 0.036 Uiso 1 1 calc R
C23 C 0.1119(3) 0.5732(2) 0.08011(15) 0.0367(6) Uani 1 1 d .
H23 H 0.0453 0.6262 0.0515 0.044 Uiso 1 1 calc R
C24 C 0.2491(3) 0.5693(2) 0.04930(14) 0.0371(6) Uani 1 1 d .
H24 H 0.2766 0.6187 -0.0007 0.044 Uiso 1 1 calc R
C25 C 0.3466(3) 0.4934(2) 0.09131(14) 0.0346(5) Uani 1 1 d .
H25 H 0.4410 0.4923 0.0711 0.042 Uiso 1 1 calc R
C26 C 0.3054(2) 0.4192(2) 0.16308(13) 0.0285(5) Uani 1 1 d .
H26 H 0.3723 0.3661 0.1913 0.034 Uiso 1 1 calc R
C31 C 0.2893(2) 0.1544(2) 0.10442(13) 0.0277(5) Uani 1 1 d .
C32 C 0.2108(3) 0.2070(3) 0.04559(15) 0.0380(6) Uani 1 1 d .
H32 H 0.1183 0.1975 0.0548 0.046 Uiso 1 1 calc R
C33 C 0.2659(3) 0.2732(3) -0.02655(17) 0.0510(8) Uani 1 1 d .
H33 H 0.2109 0.3091 -0.0660 0.061 Uiso 1 1 calc R
C34 C 0.4002(3) 0.2867(3) -0.04082(17) 0.0492(7) Uani 1 1 d .
H34 H 0.4380 0.3313 -0.0903 0.059 Uiso 1 1 calc R
C35 C 0.4787(3) 0.2359(3) 0.01620(18) 0.0462(7) Uani 1 1 d .
H35 H 0.5713 0.2455 0.0061 0.055 Uiso 1 1 calc R
C36 C 0.4245(3) 0.1703(2) 0.08892(16) 0.0368(6) Uani 1 1 d .
H36 H 0.4800 0.1362 0.1283 0.044 Uiso 1 1 calc R
C41 C 0.3443(2) -0.0371(2) 0.24017(14) 0.0293(5) Uani 1 1 d .
C42 C 0.3349(3) -0.0698(3) 0.32151(16) 0.0449(7) Uani 1 1 d .
H42 H 0.2626 -0.0282 0.3536 0.054 Uiso 1 1 calc R
C43 C 0.4289(4) -0.1619(3) 0.3568(2) 0.0625(10) Uani 1 1 d .
H43 H 0.4194 -0.1845 0.4126 0.075 Uiso 1 1 calc R
C44 C 0.5361(3) -0.2207(3) 0.3106(2) 0.0587(9) Uani 1 1 d .
H44 H 0.6025 -0.2821 0.3344 0.070 Uiso 1 1 calc R
C45 C 0.5473(3) -0.1903(3) 0.22963(19) 0.0477(7) Uani 1 1 d .
H45 H 0.6206 -0.2317 0.1980 0.057 Uiso 1 1 calc R
C46 C 0.4516(3) -0.0994(2) 0.19428(17) 0.0372(6) Uani 1 1 d .
H46 H 0.4593 -0.0796 0.1386 0.045 Uiso 1 1 calc R
C50 C -0.1548(3) 0.3184(3) 0.13952(15) 0.0390(6) Uani 1 1 d .
H50 H -0.0919 0.3660 0.0987 0.047 Uiso 1 1 calc R
C51 C -0.2533(3) 0.3621(2) 0.19961(16) 0.0404(6) Uani 1 1 d .
H51 H -0.2693 0.4448 0.2090 0.048 Uiso 1 1 calc R
C52 C -0.3410(3) 0.2799(3) 0.23261(18) 0.0461(7) Uani 1 1 d .
H52 H -0.4288 0.2938 0.2701 0.055 Uiso 1 1 calc R
C53 C -0.2978(3) 0.1844(3) 0.19331(17) 0.0454(7) Uani 1 1 d .
H53 H -0.3506 0.1205 0.1979 0.055 Uiso 1 1 calc R
C54 C -0.1835(3) 0.2086(3) 0.13574(15) 0.0405(6) Uani 1 1 d .
H54 H -0.1432 0.1657 0.0920 0.049 Uiso 1 1 calc R
C55 C -0.0661(3) -0.0024(3) 0.41524(15) 0.0421(7) Uani 1 1 d .
H55 H 0.0183 -0.0312 0.4394 0.051 Uiso 1 1 calc R
C56 C -0.1740(3) 0.0886(3) 0.43497(14) 0.0409(6) Uani 1 1 d .
H56 H -0.1789 0.1353 0.4752 0.049 Uiso 1 1 calc R
C57 C -0.2836(3) 0.0846(3) 0.40170(16) 0.0475(7) Uani 1 1 d .
H57 H -0.3793 0.1287 0.4138 0.057 Uiso 1 1 calc R
C58 C -0.2431(3) -0.0086(3) 0.36171(16) 0.0472(7) Uani 1 1 d .
H58 H -0.3052 -0.0420 0.3406 0.057 Uiso 1 1 calc R
C59 C -0.1094(3) -0.0624(2) 0.37093(16) 0.0463(7) Uani 1 1 d .
H59 H -0.0604 -0.1407 0.3575 0.056 Uiso 1 1 calc R

loop_
_atom_site_aniso_label
_atom_site_aniso_U_11
_atom_site_aniso_U_22
_atom_site_aniso_U_33
_atom_site_aniso_U_23
_atom_site_aniso_U_13
_atom_site_aniso_U_12
U 0.01868(5) 0.02476(5) 0.01994(4) -0.00250(3) -0.00485(3) -0.00542(3)
P1 0.0187(2) 0.0216(3) 0.0203(2) -0.0038(2) -0.0038(2) -0.0042(2)
P2 0.0203(2) 0.0244(3) 0.0243(3) -0.0071(2) -0.0042(2) -0.0034(2)
Si1 0.0217(3) 0.0280(3) 0.0307(3) -0.0095(3) -0.0010(2) -0.0030(2)
Si2 0.0316(3) 0.0283(3) 0.0328(3) -0.0105(3) -0.0083(3) -0.0074(3)
N1 0.0192(8) 0.0259(9) 0.0250(9) -0.0063(7) -0.0028(7) -0.0042(7)
N2 0.0236(9) 0.0262(9) 0.0260(9) -0.0067(7) -0.0053(7) -0.0065(7)
C1 0.0199(10) 0.0253(11) 0.0242(10) -0.0070(8) -0.0043(8) -0.0035(8)
C2 0.0374(14) 0.0314(13) 0.0559(17) -0.0153(12) 0.0010(12) -0.0044(11)
C3 0.0473(16) 0.0496(17) 0.0321(13) -0.0170(12) -0.0030(12) -0.0019(13)
C4 0.0272(12) 0.0496(16) 0.0527(16) -0.0239(13) 0.0035(12) -0.0064(11)
C5 0.0519(17) 0.0513(17) 0.0414(15) -0.0247(13) -0.0005(13) -0.0117(14)
C6 0.0487(16) 0.0291(13) 0.0588(17) -0.0081(12) -0.0170(14) -0.0097(12)
C7 0.0391(14) 0.0409(15) 0.0518(16) -0.0157(12) -0.0121(12) -0.0142(12)
C11 0.0193(9) 0.0292(11) 0.0225(10) -0.0072(8) -0.0020(8) -0.0055(8)
C12 0.0313(12) 0.0350(13) 0.0282(11) -0.0024(10) -0.0063(9) -0.0105(10)
C13 0.0329(13) 0.0505(16) 0.0263(11) 0.0018(11) -0.0093(10) -0.0088(11)
C14 0.0273(12) 0.0618(18) 0.0278(12) -0.0141(12) -0.0076(10) -0.0084(12)
C15 0.0292(12) 0.0422(14) 0.0405(13) -0.0195(11) -0.0067(10) -0.0102(10)
C16 0.0246(11) 0.0287(12) 0.0300(11) -0.0093(9) -0.0050(9) -0.0035(9)
C21 0.0252(10) 0.0241(10) 0.0231(10) -0.0043(8) -0.0046(8) -0.0063(8)
C22 0.0294(11) 0.0301(12) 0.0300(11) -0.0019(9) -0.0070(9) -0.0073(9)
C23 0.0423(14) 0.0332(13) 0.0333(12) 0.0029(10) -0.0162(11) -0.0068(11)
C24 0.0479(15) 0.0365(14) 0.0262(11) 0.0009(10) -0.0051(11) -0.0170(12)
C25 0.0335(12) 0.0400(14) 0.0289(12) -0.0045(10) 0.0011(10) -0.0138(11)
C26 0.0265(11) 0.0323(12) 0.0255(10) -0.0034(9) -0.0038(9) -0.0073(9)
C31 0.0256(11) 0.0319(12) 0.0261(11) -0.0104(9) 0.0007(9) -0.0069(9)
C32 0.0319(13) 0.0485(15) 0.0312(12) -0.0020(11) -0.0036(10) -0.0123(11)
C33 0.0524(18) 0.065(2) 0.0328(14) 0.0005(13) -0.0041(13) -0.0221(15)
C34 0.0559(18) 0.0558(18) 0.0347(14) -0.0109(13) 0.0131(13) -0.0271(15)
C35 0.0356(14) 0.0545(18) 0.0511(17) -0.0213(14) 0.0143(13) -0.0235(13)
C36 0.0295(12) 0.0388(14) 0.0450(14) -0.0132(11) -0.0026(11) -0.0113(11)
C41 0.0246(11) 0.0277(11) 0.0368(12) -0.0095(9) -0.0088(9) -0.0012(9)
C42 0.0404(14) 0.0477(16) 0.0379(14) -0.0108(12) -0.0101(12) 0.0131(12)
C43 0.062(2) 0.065(2) 0.0467(17) -0.0070(15) -0.0210(16) 0.0211(17)
C44 0.0495(18) 0.0493(18) 0.071(2) -0.0119(16) -0.0294(17) 0.0206(15)
C45 0.0329(13) 0.0440(16) 0.066(2) -0.0245(14) -0.0099(13) 0.0092(12)
C46 0.0314(12) 0.0395(14) 0.0421(14) -0.0181(11) -0.0059(11) 0.0007(11)
C50 0.0453(15) 0.0402(14) 0.0290(12) 0.0020(10) -0.0172(11) -0.0038(12)
C51 0.0424(14) 0.0353(14) 0.0419(14) -0.0054(11) -0.0229(12) 0.0071(11)
C52 0.0259(12) 0.0579(18) 0.0507(16) -0.0051(14) -0.0175(12) 0.0018(12)
C53 0.0388(14) 0.0546(18) 0.0502(16) -0.0025(13) -0.0287(13) -0.0132(13)
C54 0.0488(16) 0.0457(15) 0.0322(13) -0.0065(11) -0.0249(12) -0.0041(12)
C55 0.0393(14) 0.0486(16) 0.0292(12) 0.0131(11) -0.0092(11) -0.0119(12)
C56 0.0601(18) 0.0427(15) 0.0190(10) -0.0039(10) 0.0021(11) -0.0201(13)
C57 0.0336(14) 0.0529(18) 0.0389(14) 0.0069(13) 0.0076(11) -0.0078(12)
C58 0.0560(18) 0.0542(18) 0.0357(14) 0.0037(12) -0.0047(13) -0.0376(15)
C59 0.069(2) 0.0274(13) 0.0321(13) 0.0029(10) 0.0049(13) -0.0118(13)

loop_
_atom_type_symbol
_atom_type_description
_atom_type_scat_dispersion_real
_atom_type_scat_dispersion_imag
_atom_type_scat_source
C C 0.0033 0.0016 'International Tables Vol C Tables 4.2.6.8 and 6.1.1.4'
H H 0.0000 0.0000 'International Tables Vol C Tables 4.2.6.8 and 6.1.1.4'
N N 0.0061 0.0033 'International Tables Vol C Tables 4.2.6.8 and 6.1.1.4'
Si Si 0.0817 0.0704 'International Tables Vol C Tables 4.2.6.8 and 6.1.1.4'
P P 0.1023 0.0942 'International Tables Vol C Tables 4.2.6.8 and 6.1.1.4'
U U -9.6767 9.6646 'International Tables Vol C Tables 4.2.6.8 and 6.1.1.4'

loop_
_geom_angle_atom_site_label_1
_geom_angle_atom_site_label_2
_geom_angle_atom_site_label_3
_geom_angle
C1 U N2 64.35(7)
C1 U N1 64.13(7)
N2 U N1 127.14(6)
C1 U C55 88.68(8)
N2 U C55 93.10(8)
N1 U C55 96.79(8)
C1 U C50 101.34(8)
N2 U C50 90.81(7)
N1 U C50 88.17(7)
C55 U C50 169.97(8)
C1 U C56 104.64(8)
N2 U C56 122.26(7)
N1 U C56 81.84(7)
C55 U C56 29.47(9)
C50 U C56 144.44(9)
C1 U C54 115.55(8)
N2 U C54 75.71(7)
N1 U C54 117.71(7)
C55 U C54 143.65(9)
C50 U C54 29.68(8)
C56 U C54 139.70(9)
C1 U C59 104.29(9)
N2 U C59 78.27(7)
N1 U C59 125.69(8)
C55 U C59 29.16(9)
C50 U C59 144.07(9)
C56 U C59 48.22(8)
C54 U C59 114.82(9)
C1 U C58 133.23(9)
N2 U C58 96.25(8)
N1 U C58 127.98(8)
C55 U C58 48.27(9)
C50 U C58 122.09(9)
C56 U C58 48.29(9)
C54 U C58 97.90(9)
C59 U C58 29.16(9)
C1 U C57 133.63(8)
N2 U C57 124.34(8)
N1 U C57 99.71(8)
C55 U C57 48.36(8)
C50 U C57 122.26(9)
C56 U C57 29.31(9)
C54 U C57 110.42(9)
C59 U C57 48.08(9)
C58 U C57 29.19(9)
C1 U C51 116.71(8)
N2 U C51 119.98(7)
N1 U C51 74.95(7)
C55 U C51 144.16(9)
C50 U C51 29.58(8)
C56 U C51 115.21(9)
C54 U C51 48.54(8)
C59 U C51 138.98(10)
C58 U C51 109.87(9)
C57 U C51 97.87(9)
C1 U C53 144.81(8)
N2 U C53 94.42(8)
N1 U C53 122.21(8)
C55 U C53 121.81(9)
C50 U C53 48.58(9)
C56 U C53 110.49(9)
C54 U C53 29.27(9)
C59 U C53 97.74(10)
C58 U C53 73.55(9)
C57 U C53 81.32(9)
C51 U C53 48.19(9)
C1 U C52 145.63(8)
N2 U C52 122.25(8)
N1 U C52 94.97(8)
C55 U C52 122.22(9)
C50 U C52 48.36(9)
C56 U C52 98.45(9)
C54 U C52 48.23(9)
C59 U C52 110.08(10)
C58 U C52 81.09(9)
C57 U C52 73.93(9)
C51 U C52 28.95(9)
C53 U C52 29.21(9)
N1 P1 C1 102.59(10)
N1 P1 C21 112.72(10)
C1 P1 C21 112.01(10)
N1 P1 C11 112.53(9)
C1 P1 C11 114.10(10)
C21 P1 C11 103.26(10)
N2 P2 C1 102.80(10)
N2 P2 C31 112.13(10)
C1 P2 C31 113.75(11)
N2 P2 C41 111.96(10)
C1 P2 C41 110.92(11)
C31 P2 C41 105.46(11)
N1 Si1 C4 108.65(11)
N1 Si1 C2 112.23(11)
C4 Si1 C2 107.33(13)
N1 Si1 C3 113.07(11)
C4 Si1 C3 107.63(14)
C2 Si1 C3 107.67(14)
N2 Si2 C6 113.26(11)
N2 Si2 C7 110.15(11)
C6 Si2 C7 106.99(13)
N2 Si2 C5 111.37(12)
C6 Si2 C5 107.42(14)
C7 Si2 C5 107.37(14)
P1 N1 Si1 127.33(11)
P1 N1 U 93.65(8)
Si1 N1 U 136.06(9)
P2 N2 Si2 127.49(11)
P2 N2 U 94.34(8)
Si2 N2 U 137.26(10)
P2 C1 P1 149.83(14)
P2 C1 U 97.95(10)
P1 C1 U 97.79(9)
C12 C11 C16 119.0(2)
C12 C11 P1 118.89(17)
C16 C11 P1 122.05(17)
C13 C12 C11 120.5(2)
C14 C13 C12 120.0(2)
C13 C14 C15 120.4(2)
C14 C15 C16 119.9(2)
C15 C16 C11 120.3(2)
C26 C21 C22 118.5(2)
C26 C21 P1 119.45(17)
C22 C21 P1 121.57(17)
C23 C22 C21 120.3(2)
C24 C23 C22 120.5(2)
C23 C24 C25 120.0(2)
C26 C25 C24 119.5(2)
C25 C26 C21 121.2(2)
C32 C31 C36 118.1(2)
C32 C31 P2 119.71(18)
C36 C31 P2 121.90(19)
C33 C32 C31 120.8(2)
C34 C33 C32 120.0(3)
C35 C34 C33 120.0(3)
C34 C35 C36 120.6(3)
C35 C36 C31 120.5(3)
C42 C41 C46 118.3(2)
C42 C41 P2 117.03(18)
C46 C41 P2 124.65(19)
C43 C42 C41 121.3(3)
C44 C43 C42 119.7(3)
C43 C44 C45 120.1(3)
C44 C45 C46 120.3(3)
C45 C46 C41 120.4(3)
C54 C50 C51 107.6(3)
C54 C50 U 75.54(14)
C51 C50 U 76.54(14)
C52 C51 C50 108.2(3)
C52 C51 U 76.55(15)
C50 C51 U 73.88(14)
C51 C52 C53 108.1(3)
C51 C52 U 74.50(14)
C53 C52 U 74.69(14)
C54 C53 C52 107.9(3)
C54 C53 U 74.10(14)
C52 C53 U 76.10(15)
C53 C54 C50 108.2(3)
C53 C54 U 76.64(14)
C50 C54 U 74.78(14)
C59 C55 C56 108.1(3)
C59 C55 U 76.16(15)
C56 C55 U 75.74(14)
C57 C56 C55 107.7(3)
C57 C56 U 75.94(14)
C55 C56 U 74.79(14)
C58 C57 C56 108.0(3)
C58 C57 U 75.35(15)
C56 C57 U 74.75(14)
C59 C58 C57 107.8(3)
C59 C58 U 75.13(15)
C57 C58 U 75.46(15)
C55 C59 C58 108.4(3)
C55 C59 U 74.68(15)
C58 C59 U 75.70(15)

loop_
_geom_bond_atom_site_label_1
_geom_bond_atom_site_label_2
_geom_bond_distance
U C1 2.351(2)
U N2 2.4775(18)
U N1 2.4896(18)
U C55 2.744(2)
U C50 2.747(2)
U C56 2.756(2)
U C54 2.757(2)
U C59 2.762(3)
U C58 2.770(3)
U C57 2.771(3)
U C51 2.781(2)
U C53 2.789(2)
U C52 2.807(3)
P1 N1 1.6288(18)
P1 C1 1.667(2)
P1 C21 1.815(2)
P1 C11 1.823(2)
P2 N2 1.6253(19)
P2 C1 1.667(2)
P2 C31 1.818(2)
P2 C41 1.825(2)
Si1 N1 1.7286(19)
Si1 C4 1.867(3)
Si1 C2 1.869(3)
Si1 C3 1.881(3)
Si2 N2 1.732(2)
Si2 C6 1.868(3)
Si2 C7 1.871(3)
Si2 C5 1.872(3)
C11 C12 1.391(3)
C11 C16 1.396(3)
C12 C13 1.390(3)
C13 C14 1.374(4)
C14 C15 1.387(4)
C15 C16 1.387(3)
C21 C26 1.394(3)
C21 C22 1.395(3)
C22 C23 1.386(3)
C23 C24 1.382(4)
C24 C25 1.387(4)
C25 C26 1.386(3)
C31 C32 1.392(3)
C31 C36 1.395(3)
C32 C33 1.390(4)
C33 C34 1.378(4)
C34 C35 1.365(5)
C35 C36 1.392(4)
C41 C42 1.389(4)
C41 C46 1.396(3)
C42 C43 1.385(4)
C43 C44 1.379(5)
C44 C45 1.380(5)
C45 C46 1.389(4)
C50 C54 1.410(4)
C50 C51 1.412(4)
C51 C52 1.397(4)
C52 C53 1.411(4)
C53 C54 1.401(4)
C55 C59 1.386(4)
C55 C56 1.399(4)
C56 C57 1.398(4)
C57 C58 1.396(4)
C58 C59 1.393(4)

loop_
_geom_torsion_atom_site_label_1
_geom_torsion_atom_site_label_2
_geom_torsion_atom_site_label_3
_geom_torsion_atom_site_label_4
_geom_torsion
C1 P1 N1 Si1 151.38(14)
C21 P1 N1 Si1 -87.97(15)
C11 P1 N1 Si1 28.31(17)
C1 P1 N1 U -11.57(10)
C21 P1 N1 U 109.08(9)
C11 P1 N1 U -134.64(9)
C4 Si1 N1 P1 177.13(15)
C2 Si1 N1 P1 58.60(18)
C3 Si1 N1 P1 -63.45(18)
C4 Si1 N1 U -27.81(18)
C2 Si1 N1 U -146.34(15)
C3 Si1 N1 U 91.62(17)
C1 U N1 P1 8.88(8)
N2 U N1 P1 -5.03(11)
C55 U N1 P1 94.09(9)
C50 U N1 P1 -94.66(9)
C56 U N1 P1 119.57(10)
C54 U N1 P1 -97.78(10)
C59 U N1 P1 98.28(11)
C58 U N1 P1 134.84(10)
C57 U N1 P1 142.90(9)
C51 U N1 P1 -121.48(10)
C53 U N1 P1 -131.30(9)
C52 U N1 P1 -142.59(9)
C1 U N1 Si1 -151.49(16)
N2 U N1 Si1 -165.40(12)
C55 U N1 Si1 -66.28(15)
C50 U N1 Si1 104.97(15)
C56 U N1 Si1 -40.80(14)
C54 U N1 Si1 101.85(15)
C59 U N1 Si1 -62.09(17)
C58 U N1 Si1 -25.53(18)
C57 U N1 Si1 -17.47(15)
C51 U N1 Si1 78.15(14)
C53 U N1 Si1 68.33(16)
C52 U N1 Si1 57.04(15)
C1 P2 N2 Si2 -164.19(14)
C31 P2 N2 Si2 73.24(16)
C41 P2 N2 Si2 -45.08(17)
C1 P2 N2 U 6.39(10)
C31 P2 N2 U -116.18(9)
C41 P2 N2 U 125.50(9)
C6 Si2 N2 P2 61.08(18)
C7 Si2 N2 P2 -179.15(15)
C5 Si2 N2 P2 -60.13(18)
C6 Si2 N2 U -104.99(16)
C7 Si2 N2 U 14.77(19)
C5 Si2 N2 U 133.79(16)
C1 U N2 P2 -4.90(8)
N1 U N2 P2 8.99(11)
C55 U N2 P2 -91.94(9)
C50 U N2 P2 97.31(9)
C56 U N2 P2 -96.53(10)
C54 U N2 P2 123.12(10)
C59 U N2 P2 -117.19(11)
C58 U N2 P2 -140.28(9)
C57 U N2 P2 -131.69(10)
C51 U N2 P2 102.47(10)
C53 U N2 P2 145.81(9)
C52 U N2 P2 136.33(9)
C1 U N2 Si2 164.07(17)
N1 U N2 Si2 177.95(12)
C55 U N2 Si2 77.03(15)
C50 U N2 Si2 -93.73(15)
C56 U N2 Si2 72.43(16)
C54 U N2 Si2 -67.91(15)
C59 U N2 Si2 51.78(15)
C58 U N2 Si2 28.68(15)
C57 U N2 Si2 37.28(18)
C51 U N2 Si2 -88.56(16)
C53 U N2 Si2 -45.22(15)
C52 U N2 Si2 -54.71(17)
N2 P2 C1 P1 -127.6(3)
C31 P2 C1 P1 -6.1(3)
C41 P2 C1 P1 112.5(3)
N2 P2 C1 U -6.78(11)
C31 P2 C1 U 114.69(10)
C41 P2 C1 U -126.62(10)
N1 P1 C1 P2 133.2(3)
C21 P1 C1 P2 12.1(3)
C11 P1 C1 P2 -104.8(3)
N1 P1 C1 U 12.36(10)
C21 P1 C1 U -108.78(10)
C11 P1 C1 U 134.36(9)
N2 U C1 P2 4.81(8)
N1 U C1 P2 -162.92(12)
C55 U C1 P2 98.89(11)
C50 U C1 P2 -80.58(11)
C56 U C1 P2 123.92(10)
C54 U C1 P2 -52.98(12)
C59 U C1 P2 74.02(11)
C58 U C1 P2 78.20(14)
C57 U C1 P2 118.81(12)
C51 U C1 P2 -107.46(10)
C53 U C1 P2 -53.02(18)
C52 U C1 P2 -105.47(15)
N2 U C1 P1 158.99(11)
N1 U C1 P1 -8.74(7)
C55 U C1 P1 -106.93(11)
C50 U C1 P1 73.60(11)
C56 U C1 P1 -81.90(10)
C54 U C1 P1 101.20(10)
C59 U C1 P1 -131.80(10)
C58 U C1 P1 -127.61(11)
C57 U C1 P1 -87.01(14)
C51 U C1 P1 46.73(12)
C53 U C1 P1 101.17(15)
C52 U C1 P1 48.71(18)
N1 P1 C11 C12 85.49(19)
C1 P1 C11 C12 -30.9(2)
C21 P1 C11 C12 -152.69(18)
N1 P1 C11 C16 -91.75(19)
C1 P1 C11 C16 151.89(18)
C21 P1 C11 C16 30.1(2)
C16 C11 C12 C13 0.7(3)
P1 C11 C12 C13 -176.67(19)
C11 C12 C13 C14 -0.5(4)
C12 C13 C14 C15 0.0(4)
C13 C14 C15 C16 0.3(4)
C14 C15 C16 C11 -0.1(4)
C12 C11 C16 C15 -0.4(3)
P1 C11 C16 C15 176.88(18)
N1 P1 C21 C26 173.07(18)
C1 P1 C21 C26 -71.8(2)
C11 P1 C21 C26 51.4(2)
N1 P1 C21 C22 -15.0(2)
C1 P1 C21 C22 100.1(2)
C11 P1 C21 C22 -136.7(2)
C26 C21 C22 C23 1.3(4)
P1 C21 C22 C23 -170.70(19)
C21 C22 C23 C24 -0.7(4)
C22 C23 C24 C25 -1.0(4)
C23 C24 C25 C26 1.9(4)
C24 C25 C26 C21 -1.3(4)
C22 C21 C26 C25 -0.4(4)
P1 C21 C26 C25 171.83(19)
N2 P2 C31 C32 28.4(2)
C1 P2 C31 C32 -87.7(2)
C41 P2 C31 C32 150.5(2)
N2 P2 C31 C36 -158.0(2)
C1 P2 C31 C36 85.9(2)
C41 P2 C31 C36 -35.9(2)
C36 C31 C32 C33 0.1(4)
P2 C31 C32 C33 174.0(2)
C31 C32 C33 C34 0.5(5)
C32 C33 C34 C35 -0.6(5)
C33 C34 C35 C36 0.0(5)
C34 C35 C36 C31 0.7(4)
C32 C31 C36 C35 -0.7(4)
P2 C31 C36 C35 -174.4(2)
N2 P2 C41 C42 -86.5(2)
C1 P2 C41 C42 27.7(2)
C31 P2 C41 C42 151.3(2)
N2 P2 C41 C46 90.7(2)
C1 P2 C41 C46 -155.1(2)
C31 P2 C41 C46 -31.5(3)
C46 C41 C42 C43 -0.1(5)
P2 C41 C42 C43 177.3(3)
C41 C42 C43 C44 1.7(6)
C42 C43 C44 C45 -2.0(6)
C43 C44 C45 C46 0.9(6)
C44 C45 C46 C41 0.8(5)
C42 C41 C46 C45 -1.1(4)
P2 C41 C46 C45 -178.3(2)
C1 U C50 C54 122.43(17)
N2 U C50 C54 58.45(17)
N1 U C50 C54 -174.42(17)
C55 U C50 C54 -54.5(5)
C56 U C50 C54 -101.2(2)
C59 U C50 C54 -12.5(3)
C58 U C50 C54 -39.4(2)
C57 U C50 C54 -74.1(2)
C51 U C50 C54 -112.5(3)
C53 U C50 C54 -36.74(17)
C52 U C50 C54 -76.11(19)
C1 U C50 C51 -125.11(17)
N2 U C50 C51 170.91(17)
N1 U C50 C51 -61.96(17)
C55 U C50 C51 57.9(5)
C56 U C50 C51 11.3(3)
C54 U C50 C51 112.5(3)
C59 U C50 C51 100.0(2)
C58 U C50 C51 73.0(2)
C57 U C50 C51 38.4(2)
C53 U C50 C51 75.72(19)
C52 U C50 C51 36.35(17)
C54 C50 C51 C52 0.3(3)
U C50 C51 C52 -69.51(18)
C54 C50 C51 U 69.81(17)
C1 U C51 C52 177.68(17)
N2 U C51 C52 103.30(18)
N1 U C51 C52 -132.18(18)
C55 U C51 C52 -51.6(2)
C50 U C51 C52 113.8(3)
C56 U C51 C52 -58.98(19)
C54 U C51 C52 76.17(19)
C59 U C51 C52 -4.5(2)
C58 U C51 C52 -6.7(2)
C57 U C51 C52 -34.19(19)
C53 U C51 C52 36.66(17)
C1 U C51 C50 63.88(19)
N2 U C51 C50 -10.5(2)
N1 U C51 C50 114.01(18)
C55 U C51 C50 -165.39(17)
C56 U C51 C50 -172.79(16)
C54 U C51 C50 -37.64(17)
C59 U C51 C50 -118.30(19)
C58 U C51 C50 -120.51(17)
C57 U C51 C50 -148.00(18)
C53 U C51 C50 -77.15(19)
C52 U C51 C50 -113.8(3)
C50 C51 C52 C53 0.0(3)
U C51 C52 C53 -67.71(18)
C50 C51 C52 U 67.71(17)
C1 U C52 C51 -3.7(3)
N2 U C52 C51 -94.58(18)
N1 U C52 C51 45.91(18)
C55 U C52 C51 147.16(17)
C50 U C52 C51 -37.18(16)
C56 U C52 C51 128.38(18)
C54 U C52 C51 -77.32(19)
C59 U C52 C51 176.86(17)
C58 U C52 C51 173.62(19)
C57 U C52 C51 144.6(2)
C53 U C52 C51 -114.3(3)
C1 U C52 C53 110.6(2)
N2 U C52 C53 19.7(2)
N1 U C52 C53 160.17(17)
C55 U C52 C53 -98.59(19)
C50 U C52 C53 77.07(19)
C56 U C52 C53 -117.36(18)
C54 U C52 C53 36.94(17)
C59 U C52 C53 -68.89(19)
C58 U C52 C53 -72.12(18)
C57 U C52 C53 -101.15(19)
C51 U C52 C53 114.3(3)
C51 C52 C53 C54 -0.3(3)
U C52 C53 C54 -67.89(18)
C51 C52 C53 U 67.59(18)
C1 U C53 C54 0.1(3)
N2 U C53 C54 -49.87(18)
N1 U C53 C54 89.99(19)
C55 U C53 C54 -146.30(17)
C50 U C53 C54 37.30(17)
C56 U C53 C54 -176.77(17)
C59 U C53 C54 -128.62(18)
C58 U C53 C54 -145.1(2)
C57 U C53 C54 -173.96(19)
C51 U C53 C54 77.22(19)
C52 U C53 C54 113.5(3)
C1 U C53 C52 -113.5(2)
N2 U C53 C52 -163.41(17)
N1 U C53 C52 -23.5(2)
C55 U C53 C52 100.17(19)
C50 U C53 C52 -76.24(19)
C56 U C53 C52 69.69(19)
C54 U C53 C52 -113.5(3)
C59 U C53 C52 117.85(18)
C58 U C53 C52 101.37(19)
C57 U C53 C52 72.50(18)
C51 U C53 C52 -36.31(17)
C52 C53 C54 C50 0.5(3)
U C53 C54 C50 -68.76(17)
C52 C53 C54 U 69.25(18)
C51 C50 C54 C53 -0.5(3)
U C50 C54 C53 70.02(18)
C51 C50 C54 U -70.51(17)
C1 U C54 C53 -179.96(17)
N2 U C54 C53 128.12(19)
N1 U C54 C53 -107.13(18)
C55 U C54 C53 52.7(2)
C50 U C54 C53 -113.4(3)
C56 U C54 C53 4.7(2)
C59 U C54 C53 58.5(2)
C58 U C54 C53 33.65(19)
C57 U C54 C53 6.4(2)
C51 U C54 C53 -75.93(19)
C52 U C54 C53 -36.87(17)
C1 U C54 C50 -66.53(19)
N2 U C54 C50 -118.44(18)
N1 U C54 C50 6.3(2)
C55 U C54 C50 166.15(16)
C56 U C54 C50 118.11(18)
C59 U C54 C50 171.98(17)
C58 U C54 C50 147.09(18)
C57 U C54 C50 119.80(18)
C51 U C54 C50 37.50(16)
C53 U C54 C50 113.4(3)
C52 U C54 C50 76.57(19)
C1 U C55 C59 -123.24(18)
N2 U C55 C59 -59.01(18)
N1 U C55 C59 173.01(18)
C50 U C55 C59 53.8(6)
C56 U C55 C59 113.1(3)
C54 U C55 C59 10.9(3)
C58 U C55 C59 36.59(18)
C57 U C55 C59 76.0(2)
C51 U C55 C59 99.4(2)
C53 U C55 C59 38.1(2)
C52 U C55 C59 72.7(2)
C1 U C55 C56 123.69(18)
N2 U C55 C56 -172.08(17)
N1 U C55 C56 59.94(18)
C50 U C55 C56 -59.3(6)
C54 U C55 C56 -102.2(2)
C59 U C55 C56 -113.1(3)
C58 U C55 C56 -76.48(19)
C57 U C55 C56 -37.04(17)
C51 U C55 C56 -13.7(3)
C53 U C55 C56 -74.9(2)
C52 U C55 C56 -40.3(2)
C59 C55 C56 C57 -0.5(3)
U C55 C56 C57 69.45(18)
C59 C55 C56 U -69.98(18)
C1 U C56 C57 -172.43(17)
N2 U C56 C57 -103.78(18)
N1 U C56 C57 127.11(18)
C55 U C56 C57 -113.1(3)
C50 U C56 C57 51.9(2)
C54 U C56 C57 3.2(2)
C59 U C56 C57 -76.2(2)
C58 U C56 C57 -36.75(18)
C51 U C56 C57 58.0(2)
C53 U C56 C57 5.7(2)
C52 U C56 C57 33.25(19)
C1 U C56 C55 -59.28(18)
N2 U C56 C55 9.4(2)
N1 U C56 C55 -119.75(18)
C50 U C56 C55 165.07(17)
C54 U C56 C55 116.39(19)
C59 U C56 C55 36.95(17)
C58 U C56 C55 76.39(19)
C57 U C56 C55 113.1(3)
C51 U C56 C55 171.19(17)
C53 U C56 C55 118.83(18)
C52 U C56 C55 146.39(18)
C55 C56 C57 C58 0.0(3)
U C56 C57 C58 68.66(18)
C55 C56 C57 U -68.66(17)
C1 U C57 C58 -103.5(2)
N2 U C57 C58 -17.7(2)
N1 U C57 C58 -166.89(17)
C55 U C57 C58 -76.42(19)
C50 U C57 C58 99.11(19)
C56 U C57 C58 -113.7(3)
C54 U C57 C58 68.56(19)
C59 U C57 C58 -36.96(17)
C51 U C57 C58 117.13(18)
C53 U C57 C58 71.71(19)
C52 U C57 C58 100.68(19)
C1 U C57 C56 10.1(2)
N2 U C57 C56 95.95(19)
N1 U C57 C56 -53.22(18)
C55 U C57 C56 37.26(17)
C50 U C57 C56 -147.22(17)
C54 U C57 C56 -177.76(17)
C59 U C57 C56 76.71(19)
C58 U C57 C56 113.7(3)
C51 U C57 C56 -129.20(18)
C53 U C57 C56 -174.61(19)
C52 U C57 C56 -145.6(2)
C56 C57 C58 C59 0.5(3)
U C57 C58 C59 68.78(18)
C56 C57 C58 U -68.25(18)
C1 U C58 C59 -8.3(2)
N2 U C58 C59 52.00(18)
N1 U C58 C59 -96.88(19)
C55 U C58 C59 -36.59(17)
C50 U C58 C59 146.90(17)
C56 U C58 C59 -76.44(19)
C54 U C58 C59 128.38(18)
C57 U C58 C59 -113.3(3)
C51 U C58 C59 177.03(17)
C53 U C58 C59 144.8(2)
C52 U C58 C59 173.75(19)
C1 U C58 C57 105.00(19)
N2 U C58 C57 165.35(18)
N1 U C58 C57 16.5(2)
C55 U C58 C57 76.76(19)
C50 U C58 C57 -99.75(18)
C56 U C58 C57 36.91(17)
C54 U C58 C57 -118.27(18)
C59 U C58 C57 113.3(3)
C51 U C58 C57 -69.62(19)
C53 U C58 C57 -101.87(19)
C52 U C58 C57 -72.90(19)
C56 C55 C59 C58 0.9(3)
U C55 C59 C58 -68.83(18)
C56 C55 C59 U 69.69(18)
C57 C58 C59 C55 -0.9(3)
U C58 C59 C55 68.14(18)
C57 C58 C59 U -69.00(18)
C1 U C59 C55 59.64(19)
N2 U C59 C55 119.04(19)
N1 U C59 C55 -8.6(2)
C50 U C59 C55 -166.14(16)
C56 U C59 C55 -37.38(17)
C54 U C59 C55 -172.90(17)
C58 U C59 C55 -114.1(3)
C57 U C59 C55 -77.09(19)
C51 U C59 C55 -118.35(19)
C53 U C59 C55 -148.02(18)
C52 U C59 C55 -120.66(18)
C1 U C59 C58 173.73(17)
N2 U C59 C58 -126.87(18)
N1 U C59 C58 105.53(18)
C55 U C59 C58 114.1(3)
C50 U C59 C58 -52.0(2)
C56 U C59 C58 76.71(19)
C54 U C59 C58 -58.81(19)
C57 U C59 C58 37.00(17)
C51 U C59 C58 -4.3(2)
C53 U C59 C58 -33.93(19)
C52 U C59 C58 -6.6(2)
